data_4001218
loop_
_publ_author_name
'Tang, Ming L.'
'Reichardt, Anna D.'
'Siegrist, Theo'
'Mannsfeld, Stefan C. B.'
'Bao, Zhenan'

_publ_section_title
;
 Trialkylsilylethynyl-Functionalized Tetraceno[2,3-b]thiophene and
 Anthra[2,3-b]thiophene Organic Transistors
;
_journal_issue 14
_journal_name_full 'Chemistry of Materials'
_journal_page_first 4669
_journal_paper_doi 10.1021/cm800644y
_journal_volume 20
_journal_year 2008
_chemical_formula_sum 'C28 H26 S2 Si2'
_chemical_formula_weight 482.81
_space_group_IT_number 2
_symmetry_cell_setting triclinic
_symmetry_space_group_name_Hall '-P 1'
_symmetry_space_group_name_H-M 'P -1'
_atom_sites_solution_hydrogens geom
_atom_sites_solution_primary direct
_cell_angle_alpha 75.43
_cell_angle_beta 77.40
_cell_angle_gamma 84.70
_cell_formula_units_Z 1
_cell_length_a 5.93
_cell_length_b 10.00
_cell_length_c 11.53
_cell_measurement_reflns_used 0
_cell_measurement_temperature 293
_cell_measurement_theta_max 0
_cell_measurement_theta_min 0
_cell_volume 645.295
_computing_cell_refinement 'CrysAlis RED, (Oxford Diffraction, 2002)'
_computing_data_collection 'Xcalibur, (Oxford Diffraction, 2002)'
_computing_data_reduction 'CrysAlis RED, (Oxford Diffraction, 2002)'
_computing_molecular_graphics 'CAMERON (Watkin et al., 1996)'
_computing_publication_material 'CRYSTALS (Betteridge et al., 2003)'
_computing_structure_refinement 'CRYSTALS (Betteridge et al., 2003)'
_computing_structure_solution 'USER DEFINED STRUCTURE SOLUTION'
_diffrn_ambient_temperature 293
_diffrn_measured_fraction_theta_full 0.900
_diffrn_measured_fraction_theta_max 0.900
_diffrn_measurement_device_type 'Oxford Diffraction XCALIBUR'
_diffrn_measurement_method \w
_diffrn_radiation_monochromator graphite
_diffrn_radiation_type 'Mo K\a'
_diffrn_radiation_wavelength 0.71073
_diffrn_reflns_av_R_equivalents 0.066
_diffrn_reflns_limit_h_max 6
_diffrn_reflns_limit_h_min -6
_diffrn_reflns_limit_k_max 11
_diffrn_reflns_limit_k_min -11
_diffrn_reflns_limit_l_max 13
_diffrn_reflns_limit_l_min -13
_diffrn_reflns_number 4327
_diffrn_reflns_theta_full 25.047
_diffrn_reflns_theta_max 25.047
_diffrn_reflns_theta_min 2.457
_diffrn_standards_number 0
_exptl_absorpt_coefficient_mu 0.273
_exptl_absorpt_correction_T_max 1.00
_exptl_absorpt_correction_T_min 0.97
_exptl_absorpt_correction_type gaussian
_exptl_absorpt_process_details
; 
 Gaussian Integration (Busing and Levy, 1957) 
;
_exptl_crystal_density_diffrn 1.219
_exptl_crystal_F_000 249.363
_refine_diff_density_max 1.52
_refine_diff_density_min -1.33
_refine_ls_extinction_coef -20(20)
_refine_ls_extinction_method 'Larson (1970), Equation 22'
_refine_ls_goodness_of_fit_ref 1.2246
_refine_ls_hydrogen_treatment noref
_refine_ls_matrix_type full
_refine_ls_number_parameters 148
_refine_ls_number_reflns 2047
_refine_ls_number_restraints 0
_refine_ls_R_factor_all 0.1345
_refine_ls_R_factor_gt 0.0893
_refine_ls_shift/su_max 2.802155
_refine_ls_structure_factor_coef Fsqd
_refine_ls_weighting_details
;
 Method= Modified Sheldrick 
 w=1/[\s^2^(F^2^) + ( 0.10P)^2^ + 0.00P] 
 ,where P=(max(Fo^2^,0) + 2Fc^2^)/3 
;
_refine_ls_weighting_scheme calc
_refine_ls_wR_factor_all 0.2170
_refine_ls_wR_factor_gt 0.2003
_refine_ls_wR_factor_ref 0.2170
_reflns_limit_h_max 6
_reflns_limit_h_min -6
_reflns_limit_k_max 11
_reflns_limit_k_min -11
_reflns_limit_l_max 13
_reflns_limit_l_min 0
_reflns_number_gt 1274
_reflns_number_total 2054
_reflns_threshold_expression I>2.0\s(I)
_cod_data_source_file cm800644y-file001.cif
_cod_data_source_block TMSE-thio-tet
_cod_depositor_comments
;
The following automatic conversions were performed:

'_symmetry_cell_setting' value 'Triclinic' changed to 'triclinic'
according to /home/saulius/struct/CIF-dictionaries/cif_core.dic
dictionary named 'cif_core.dic' version 2.4.1 from 2010-06-29.

Automatic conversion script
Id: cif_fix_values 1715 2011-07-08 13:25:40Z adriana 
;
_cod_original_cell_volume 645.21832(2)
_cod_original_sg_symbol_H-M 'P -1 '
_cod_original_formula_sum 'C7.14 H6.50 S0.37 Si0.50'
_cod_database_code 4001218

loop_
_symmetry_equiv_pos_as_xyz
x,y,z
-x,-y,-z

loop_
_atom_site_label
_atom_site_type_symbol
_atom_site_fract_x
_atom_site_fract_y
_atom_site_fract_z
_atom_site_U_iso_or_equiv
_atom_site_occupancy
_atom_site_adp_type
_atom_site_refinement_flags_occupancy
C1 C 0.1622(10) -0.0424(6) 0.0784(4) 0.0357 1.0000 Uani .
C2 C 0.1630(10) -0.1123(6) -0.0183(4) 0.0357 1.0000 Uani .
C3 C -0.0016(10) 0.0678(6) 0.0943(4) 0.0359 1.0000 Uani .
C4 C 0.0065(10) 0.1372(6) 0.1885(4) 0.0371 1.0000 Uani .
C5 C 0.0228(9) 0.1921(6) 0.2673(4) 0.0355 1.0000 Uani .
Si6 Si 0.0954(3) 0.26396(16) 0.38584(13) 0.0330 1.0000 Uani .
C7 C 0.2864(11) 0.4093(7) 0.3111(6) 0.0542 1.0000 Uani .
C8 C -0.1729(11) 0.3183(8) 0.4805(6) 0.0657 1.0000 Uani .
C10 C 0.3264(10) -0.2223(6) -0.0318(4) 0.0383 1.0000 Uani .
C11 C 0.4821(10) -0.2655(6) 0.0436(4) 0.0360 1.0000 Uani .
C12 C 0.4784(10) -0.1951(6) 0.1408(4) 0.0379 1.0000 Uani .
C13 C 0.3217(10) -0.0885(6) 0.1552(4) 0.0397 1.0000 Uani .
S14 S 0.6980(7) -0.2793(5) 0.2182(3) 0.1318 0.750(10) Uani P
C15 C 0.7906(12) -0.3983(8) 0.1203(9) 0.0788 1.0000 Uani .
C17 C 0.6729(10) -0.3817(5) 0.0384(4) 0.0459 1.28(3) Uani P
C16 C 0.2543(13) 0.1269(7) 0.4794(6) 0.0674 1.0000 Uani .
H71 H 0.3207 0.4548 0.3692 0.0841 1.0000 Uiso .
H72 H 0.2165 0.4782 0.2517 0.0839 1.0000 Uiso .
H73 H 0.4338 0.3765 0.2671 0.0842 1.0000 Uiso .
H81 H -0.1426 0.3510 0.5440 0.1101 1.0000 Uiso .
H82 H -0.2565 0.3937 0.4296 0.1101 1.0000 Uiso .
H83 H -0.2789 0.2425 0.5133 0.1099 1.0000 Uiso .
H101 H 0.3276 -0.2668 -0.0947 0.0471 1.0000 Uiso .
H131 H 0.3245 -0.0438 0.2184 0.0470 1.0000 Uiso .
H161 H 0.3084 0.1630 0.5385 0.1130 1.0000 Uiso .
H162 H 0.1611 0.0491 0.5240 0.1131 1.0000 Uiso .
H163 H 0.3907 0.0938 0.4297 0.1131 1.0000 Uiso .
H151 H 0.9206 -0.4735 0.1202 0.0741 1.0000 Uiso .
H171 H 0.6939 -0.4386 -0.0256 0.0316 1.0000 Uiso .

loop_
_atom_site_aniso_label
_atom_site_aniso_U_11
_atom_site_aniso_U_22
_atom_site_aniso_U_33
_atom_site_aniso_U_23
_atom_site_aniso_U_13
_atom_site_aniso_U_12
C1 0.053(4) 0.041(3) 0.015(2) -0.013(2) 0.004(2) -0.019(3)
C2 0.050(4) 0.042(3) 0.017(2) -0.011(2) 0.002(3) -0.021(3)
C3 0.051(4) 0.043(3) 0.018(3) -0.014(2) 0.000(3) -0.019(3)
C4 0.051(4) 0.041(3) 0.019(3) -0.011(2) 0.001(3) -0.014(3)
C5 0.044(3) 0.043(3) 0.024(3) -0.018(2) -0.004(3) -0.006(3)
Si6 0.0446(10) 0.0407(10) 0.0194(7) -0.0184(6) -0.0048(6) -0.0038(7)
C7 0.065(4) 0.055(4) 0.050(4) -0.024(3) -0.015(3) -0.002(3)
C8 0.047(4) 0.111(6) 0.057(4) -0.063(4) 0.005(3) -0.015(4)
C10 0.053(4) 0.045(3) 0.018(3) -0.015(2) 0.007(3) -0.021(3)
C11 0.047(4) 0.044(3) 0.020(3) -0.010(2) 0.000(3) -0.023(3)
C12 0.044(4) 0.053(4) 0.018(3) -0.013(2) 0.002(3) -0.018(3)
C13 0.052(4) 0.053(4) 0.018(3) -0.018(2) 0.005(3) -0.022(3)
S14 0.157(4) 0.201(5) 0.0473(18) -0.010(2) -0.019(2) -0.118(3)
C15 0.038(4) 0.060(5) 0.098(7) 0.023(5) 0.019(4) 0.004(4)
C17 0.072(4) 0.044(3) 0.020(3) -0.020(2) 0.019(2) -0.026(3)
C16 0.087(5) 0.061(5) 0.067(5) -0.012(4) -0.046(4) -0.006(4)

loop_
_atom_type_symbol
_atom_type_scat_dispersion_real
_atom_type_scat_dispersion_imag
_atom_type_scat_Cromer_Mann_a1
_atom_type_scat_Cromer_Mann_b1
_atom_type_scat_Cromer_Mann_a2
_atom_type_scat_Cromer_Mann_b2
_atom_type_scat_Cromer_Mann_a3
_atom_type_scat_Cromer_Mann_b3
_atom_type_scat_Cromer_Mann_a4
_atom_type_scat_Cromer_Mann_b4
_atom_type_scat_Cromer_Mann_c
_atom_type_scat_source
C 0.0033 0.0016 2.3100 20.8439 1.0200 10.2075 1.5886 0.5687 0.8650 51.6512 0.2156 'International Tables Vol C 4.2.6.8 and 6.1.1.4'
H 0.0000 0.0000 0.4930 10.5109 0.3229 26.1257 0.1402 3.1424 0.0408 57.7998 0.0030 'International Tables Vol C 4.2.6.8 and 6.1.1.4'
Si 0.0817 0.0704 6.2915 2.4386 3.0353 32.3337 1.9891 0.6785 1.5410 81.6937 1.1407 'International Tables Vol C 4.2.6.8 and 6.1.1.4'
S 0.1246 0.1234 6.9053 1.4679 5.2034 22.2151 1.4379 0.2536 1.5863 56.1720 0.8669 'International Tables Vol C 4.2.6.8 and 6.1.1.4'

loop_
_geom_angle_atom_site_label_1
_geom_angle_site_symmetry_1
_geom_angle_atom_site_label_2
_geom_angle_atom_site_label_3
_geom_angle_site_symmetry_3
_geom_angle
_geom_angle_publ_flag
C2 . C1 C3 . 119.6(5) yes
C2 . C1 C13 . 118.5(5) yes
C3 . C1 C13 . 121.9(5) yes
C1 . C2 C3 2_555 118.8(5) yes
C1 . C2 C10 . 118.6(5) yes
C3 2_555 C2 C10 . 122.6(5) yes
C1 . C3 C2 2_555 121.6(5) yes
C1 . C3 C4 . 118.1(5) yes
C2 2_555 C3 C4 . 120.2(5) yes
C3 . C4 C5 . 177.0(6) yes
C4 . C5 Si6 . 170.8(5) yes
C5 . Si6 C7 . 108.7(3) yes
C5 . Si6 C8 . 109.4(3) yes
C7 . Si6 C8 . 111.8(3) yes
C5 . Si6 C16 . 107.3(3) yes
C7 . Si6 C16 . 108.8(3) yes
C8 . Si6 C16 . 110.6(4) yes
Si6 . C7 H71 . 111.9 no
Si6 . C7 H72 . 111.2 no
H71 . C7 H72 . 107.9 no
Si6 . C7 H73 . 110.3 no
H71 . C7 H73 . 107.8 no
H72 . C7 H73 . 107.5 no
Si6 . C8 H81 . 111.6 no
Si6 . C8 H82 . 110.2 no
H81 . C8 H82 . 107.9 no
Si6 . C8 H83 . 111.0 no
H81 . C8 H83 . 109.9 no
H82 . C8 H83 . 106.0 no
C2 . C10 C11 . 122.1(5) yes
C2 . C10 H101 . 118.5 no
C11 . C10 H101 . 119.4 no
C10 . C11 C12 . 118.8(5) yes
C10 . C11 C17 . 127.9(4) yes
C12 . C11 C17 . 113.3(5) yes
C11 . C12 C13 . 119.9(5) yes
C11 . C12 S14 . 105.7(4) yes
C13 . C12 S14 . 134.3(4) yes
C1 . C13 C12 . 122.1(5) yes
C1 . C13 H131 . 119.7 no
C12 . C13 H131 . 118.2 no
C12 . S14 C15 . 95.0(4) yes
S14 . C15 C17 . 112.3(5) yes
S14 . C15 H151 . 131.1 no
C17 . C15 H151 . 116.6 no
C11 . C17 C15 . 113.6(5) yes
C11 . C17 H171 . 121.0 no
C15 . C17 H171 . 125.4 no
Si6 . C16 H161 . 110.0 no
Si6 . C16 H162 . 112.9 no
H161 . C16 H162 . 107.6 no
Si6 . C16 H163 . 111.3 no
H161 . C16 H163 . 106.3 no
H162 . C16 H163 . 108.5 no

loop_
_geom_bond_atom_site_label_1
_geom_bond_atom_site_label_2
_geom_bond_site_symmetry_2
_geom_bond_distance
_geom_bond_publ_flag
C1 C2 . 1.457(7) yes
C1 C3 . 1.420(8) yes
C1 C13 . 1.403(8) yes
C2 C3 2_555 1.404(7) yes
C2 C10 . 1.413(8) yes
C3 C4 . 1.440(7) yes
C4 C5 . 1.198(7) yes
C5 Si6 . 1.838(5) yes
Si6 C7 . 1.840(7) yes
Si6 C8 . 1.843(6) yes
Si6 C16 . 1.841(7) yes
C7 H71 . 0.963 no
C7 H72 . 0.974 no
C7 H73 . 0.983 no
C8 H81 . 0.930 no
C8 H82 . 0.997 no
C8 H83 . 0.976 no
C10 C11 . 1.372(7) yes
C10 H101 . 0.939 no
C11 C12 . 1.462(7) yes
C11 C17 . 1.548(8) yes
C12 C13 . 1.366(8) yes
C12 S14 . 1.768(7) yes
C13 H131 . 0.950 no
S14 C15 . 1.810(11) yes
C15 C17 . 1.263(10) yes
C15 H151 . 1.026 no
C17 H171 . 1.021 no
C16 H161 . 0.969 no
C16 H162 . 0.964 no
C16 H163 . 0.967 no
